data_7229292
loop_
_publ_author_name
'Bi, Dongqin'
'Feng, Yuquan'
'Zhao, Qian'
'Wang, Hongwei'
'Zhu, Yongsheng'
'Bao, Xiaoyu'
'Fan, Huitao'
'Yu, Lintao'
'Yang, Qichao'
'Qiu, Dongfang'

_publ_section_title
;
 Synthesis, crystal structure, photophysical property and metal
 ion-binding behavior of a cyclometalated platinum(ii) terpyridylacetylide
 with efficient \p-conjugation degree
;
_journal_issue 74
_journal_name_full 'RSC Adv.'
_journal_page_first 46980
_journal_paper_doi 10.1039/C7RA09423J
_journal_volume 7
_journal_year 2017
_chemical_formula_sum 'C50 H43 N3 Pt'
_chemical_formula_weight 880.96
_chemical_name_systematic
; 
 ? 
;
_space_group_IT_number 15
_symmetry_cell_setting monoclinic
_symmetry_space_group_name_Hall '-C 2yc'
_symmetry_space_group_name_H-M 'C 1 2/c 1'
_atom_sites_solution_hydrogens geom
_atom_sites_solution_primary direct
_atom_sites_solution_secondary difmap
_audit_creation_method SHELXL-97
_audit_update_record
;
2014-03-15 deposited with the CCDC.
2017-09-22 downloaded from the CCDC.
;
_cell_angle_alpha 90.00
_cell_angle_beta 104.312(7)
_cell_angle_gamma 90.00
_cell_formula_units_Z 8
_cell_length_a 50.582(12)
_cell_length_b 9.149(2)
_cell_length_c 17.832(4)
_cell_measurement_reflns_used 6818
_cell_measurement_temperature 296(2)
_cell_measurement_theta_max 24.54
_cell_measurement_theta_min 2.26
_cell_volume 7996(3)
_computing_cell_refinement 'Bruker SAINT'
_computing_data_collection 'Bruker APEX2'
_computing_data_reduction 'Bruker SAINT'
_computing_molecular_graphics 'Bruker SHELXTL'
_computing_publication_material 'Bruker SHELXTL'
_computing_structure_refinement 'SHELXL-97 (Sheldrick, 2008)'
_computing_structure_solution 'SHELXS-97 (Sheldrick, 2008)'
_diffrn_ambient_temperature 296(2)
_diffrn_measured_fraction_theta_full 0.999
_diffrn_measured_fraction_theta_max 0.999
_diffrn_measurement_device_type 'Bruker APEX-II CCD'
_diffrn_measurement_method '\f and \w scans'
_diffrn_radiation_monochromator graphite
_diffrn_radiation_source 'fine-focus sealed tube'
_diffrn_radiation_type MoK\a
_diffrn_radiation_wavelength 0.71073
_diffrn_reflns_av_R_equivalents 0.0415
_diffrn_reflns_av_sigmaI/netI 0.0457
_diffrn_reflns_limit_h_max 50
_diffrn_reflns_limit_h_min -60
_diffrn_reflns_limit_k_max 10
_diffrn_reflns_limit_k_min -10
_diffrn_reflns_limit_l_max 20
_diffrn_reflns_limit_l_min -21
_diffrn_reflns_number 20472
_diffrn_reflns_theta_full 25.00
_diffrn_reflns_theta_max 25.00
_diffrn_reflns_theta_min 1.66
_exptl_absorpt_coefficient_mu 3.548
_exptl_absorpt_correction_T_max 0.7407
_exptl_absorpt_correction_T_min 0.6006
_exptl_absorpt_correction_type multi-scan
_exptl_absorpt_process_details SADABS
_exptl_crystal_colour Red
_exptl_crystal_density_diffrn 1.464
_exptl_crystal_density_method 'not measured'
_exptl_crystal_description Block
_exptl_crystal_F_000 3536
_exptl_crystal_size_max 0.16
_exptl_crystal_size_mid 0.13
_exptl_crystal_size_min 0.09
_refine_diff_density_max 1.058
_refine_diff_density_min -1.054
_refine_diff_density_rms 0.184
_refine_ls_extinction_method none
_refine_ls_goodness_of_fit_ref 1.091
_refine_ls_hydrogen_treatment constr
_refine_ls_matrix_type full
_refine_ls_number_parameters 487
_refine_ls_number_reflns 7017
_refine_ls_number_restraints 2638
_refine_ls_restrained_S_all 1.057
_refine_ls_R_factor_all 0.0490
_refine_ls_R_factor_gt 0.0337
_refine_ls_shift/su_max 0.001
_refine_ls_shift/su_mean 0.000
_refine_ls_structure_factor_coef Fsqd
_refine_ls_weighting_details 'calc w=1/[\s^2^(Fo^2^)+(0.0596P)^2^+0.0000P] where P=(Fo^2^+2Fc^2^)/3'
_refine_ls_weighting_scheme calc
_refine_ls_wR_factor_gt 0.0957
_refine_ls_wR_factor_ref 0.1054
_reflns_number_gt 5366
_reflns_number_total 7017
_reflns_threshold_expression >2sigma(I)
_cod_data_source_file c7ra09423j2.cif
_cod_data_source_block a
_cod_depositor_comments
;
The following automatic conversions were performed:

'_symmetry_cell_setting' value 'Monoclinic' changed to 'monoclinic'
according to
/home/data/users/saulius/crontab/automatic-downloads/rss-feeds/RSC/lib/dictionaries/cif_core.dic
dictionary named 'cif_core.dic' version 2.4.2 from 2011-04-26.

'_exptl_absorpt_correction_type' value 'Multi-scan' changed to
'multi-scan' according to
/home/data/users/saulius/crontab/automatic-downloads/rss-feeds/RSC/lib/dictionaries/cif_core.dic
dictionary named 'cif_core.dic' version 2.4.2 from 2011-04-26.

Automatic conversion script
Id: cif_fix_values 4973 2017-02-22 13:04:09Z antanas 
;
_cod_original_sg_symbol_H-M 'C2/c  '
_cod_database_code 7229292

loop_
_symmetry_equiv_pos_as_xyz
'x, y, z'
'-x, y, -z+1/2'
'x+1/2, y+1/2, z'
'-x+1/2, y+1/2, -z+1/2'
'-x, -y, -z'
'x, -y, z-1/2'
'-x+1/2, -y+1/2, -z'
'x+1/2, -y+1/2, z-1/2'

loop_
_atom_site_label
_atom_site_type_symbol
_atom_site_fract_x
_atom_site_fract_y
_atom_site_fract_z
_atom_site_U_iso_or_equiv
_atom_site_adp_type
_atom_site_occupancy
_atom_site_symmetry_multiplicity
_atom_site_calc_flag
_atom_site_refinement_flags
Pt1 Pt 0.217653(4) 0.87509(2) 0.055273(10) 0.03856(9) Uani 1 1 d U
N2 N 0.20256(8) 0.9974(5) -0.0467(2) 0.0473(9) Uani 1 1 d U
N1 N 0.25220(8) 0.9454(5) 0.0332(2) 0.0391(8) Uani 1 1 d U
N3 N 0.39927(8) 1.2389(5) -0.0632(2) 0.0491(9) Uani 1 1 d U
C1 C 0.24411(10) 0.7745(6) 0.1434(3) 0.0421(9) Uani 1 1 d U
C2 C 0.23985(12) 0.6791(6) 0.1998(3) 0.0504(10) Uani 1 1 d U
H2A H 0.2221 0.6520 0.1992 0.060 Uiso 1 1 calc R
C3 C 0.26058(13) 0.6243(6) 0.2556(3) 0.0562(11) Uani 1 1 d U
H3A H 0.2567 0.5636 0.2933 0.067 Uiso 1 1 calc R
C4 C 0.28771(13) 0.6571(6) 0.2576(3) 0.0575(12) Uani 1 1 d U
H4A H 0.3019 0.6178 0.2957 0.069 Uiso 1 1 calc R
C5 C 0.29296(11) 0.7490(6) 0.2019(3) 0.0516(10) Uani 1 1 d U
H5A H 0.3109 0.7720 0.2026 0.062 Uiso 1 1 calc R
C6 C 0.27183(10) 0.8080(6) 0.1446(3) 0.0431(9) Uani 1 1 d U
C7 C 0.27637(11) 0.9052(6) 0.0832(3) 0.0424(9) Uani 1 1 d U
C8 C 0.30040(11) 0.9560(6) 0.0701(3) 0.0455(9) Uani 1 1 d U
H8A H 0.3169 0.9307 0.1042 0.055 Uiso 1 1 calc R
C9 C 0.30052(10) 1.0457(6) 0.0062(3) 0.0422(9) Uani 1 1 d U
C10 C 0.27505(11) 1.0851(6) -0.0429(3) 0.0445(9) Uani 1 1 d U
H10A H 0.2742 1.1468 -0.0849 0.053 Uiso 1 1 calc R
C11 C 0.25146(10) 1.0313(6) -0.0281(3) 0.0415(9) Uani 1 1 d U
C12 C 0.22290(10) 1.0616(6) -0.0746(3) 0.0459(10) Uani 1 1 d U
C13 C 0.21724(12) 1.1439(6) -0.1412(3) 0.0531(11) Uani 1 1 d U
H13A H 0.2313 1.1854 -0.1590 0.064 Uiso 1 1 calc R
C14 C 0.19034(12) 1.1644(7) -0.1814(4) 0.0604(13) Uani 1 1 d U
H14A H 0.1862 1.2210 -0.2261 0.072 Uiso 1 1 calc R
C15 C 0.16976(13) 1.0999(6) -0.1545(4) 0.0594(12) Uani 1 1 d U
H15A H 0.1516 1.1112 -0.1813 0.071 Uiso 1 1 calc R
C16 C 0.17658(11) 1.0175(6) -0.0864(3) 0.0533(11) Uani 1 1 d U
H16A H 0.1627 0.9752 -0.0681 0.064 Uiso 1 1 calc R
C17 C 0.32628(11) 1.0991(6) -0.0102(3) 0.0433(9) Uani 1 1 d U
C18 C 0.34984(10) 1.0132(6) 0.0082(3) 0.0470(9) Uani 1 1 d U
H18A H 0.3495 0.9234 0.0323 0.056 Uiso 1 1 calc R
C19 C 0.37365(11) 1.0597(6) -0.0089(3) 0.0477(9) Uani 1 1 d U
H19A H 0.3890 1.0000 0.0029 0.057 Uiso 1 1 calc R
C20 C 0.37495(10) 1.1939(6) -0.0434(3) 0.0465(9) Uani 1 1 d U
C21 C 0.35158(10) 1.2834(6) -0.0620(3) 0.0491(10) Uani 1 1 d U
H21A H 0.3522 1.3743 -0.0849 0.059 Uiso 1 1 calc R
C22 C 0.32754(11) 1.2336(6) -0.0455(3) 0.0481(10) Uani 1 1 d U
H22A H 0.3120 1.2917 -0.0584 0.058 Uiso 1 1 calc R
C23 C 0.42574(10) 1.2230(6) -0.0153(3) 0.0482(10) Uani 1 1 d U
C24 C 0.43412(11) 1.1886(7) 0.0620(3) 0.0527(10) Uani 1 1 d U
H24A H 0.4215 1.1661 0.0905 0.063 Uiso 1 1 calc R
C25 C 0.46195(11) 1.1884(7) 0.0962(3) 0.0531(10) Uani 1 1 d U
H25A H 0.4678 1.1680 0.1488 0.064 Uiso 1 1 calc R
C26 C 0.48178(11) 1.2178(7) 0.0550(3) 0.0518(11) Uani 1 1 d U
C27 C 0.47253(11) 1.2525(6) -0.0216(3) 0.0514(10) Uani 1 1 d U
H27A H 0.4851 1.2754 -0.0499 0.062 Uiso 1 1 calc R
C28 C 0.44486(11) 1.2547(6) -0.0586(3) 0.0496(10) Uani 1 1 d U
C29 C 0.42923(11) 1.2843(6) -0.1374(3) 0.0500(10) Uani 1 1 d U
C30 C 0.40177(11) 1.2725(6) -0.1381(3) 0.0484(10) Uani 1 1 d U
C31 C 0.38171(12) 1.2918(7) -0.2062(3) 0.0549(10) Uani 1 1 d U
H31A H 0.3633 1.2883 -0.2063 0.066 Uiso 1 1 calc R
C32 C 0.38974(12) 1.3166(7) -0.2740(3) 0.0539(11) Uani 1 1 d U
H32A H 0.3764 1.3273 -0.3201 0.065 Uiso 1 1 calc R
C33 C 0.41760(11) 1.3262(7) -0.2753(3) 0.0532(11) Uani 1 1 d U
C34 C 0.43712(11) 1.3101(7) -0.2068(3) 0.0515(10) Uani 1 1 d U
H34A H 0.4555 1.3162 -0.2062 0.062 Uiso 1 1 calc R
C35 C 0.18373(11) 0.8148(6) 0.0840(3) 0.0471(8) Uani 1 1 d U
C36 C 0.16418(11) 0.7847(7) 0.1071(3) 0.0523(10) Uani 1 1 d DU
C37 C 0.14225(11) 0.7472(6) 0.1428(3) 0.0521(11) Uani 1 1 d DU
C38 C 0.12034(12) 0.8407(7) 0.1399(4) 0.0595(12) Uani 1 1 d U
H38A H 0.1188 0.9249 0.1099 0.071 Uiso 1 1 calc R
C39 C 0.10085(13) 0.8124(8) 0.1799(4) 0.0682(14) Uani 1 1 d U
H39A H 0.0866 0.8780 0.1775 0.082 Uiso 1 1 calc R
C40 C 0.10239(14) 0.6898(8) 0.2224(4) 0.0708(14) Uani 1 1 d U
H40A H 0.0891 0.6711 0.2492 0.085 Uiso 1 1 calc R
C41 C 0.12315(15) 0.5925(8) 0.2266(4) 0.0712(14) Uani 1 1 d U
H41A H 0.1240 0.5083 0.2563 0.085 Uiso 1 1 calc R
C42 C 0.14308(14) 0.6190(7) 0.1864(4) 0.0614(12) Uani 1 1 d U
H42A H 0.1570 0.5513 0.1885 0.074 Uiso 1 1 calc R
C43 C 0.51243(11) 1.2149(7) 0.0982(3) 0.0584(12) Uani 1 1 d U
C44 C 0.51872(15) 1.3441(8) 0.1515(5) 0.088(2) Uani 1 1 d U
H44A H 0.5150 1.4326 0.1219 0.132 Uiso 1 1 calc R
H44B H 0.5376 1.3419 0.1789 0.132 Uiso 1 1 calc R
H44C H 0.5076 1.3406 0.1879 0.132 Uiso 1 1 calc R
C45 C 0.53115(14) 1.2042(11) 0.0440(4) 0.0925(19) Uani 1 1 d U
H45A H 0.5283 1.2870 0.0099 0.139 Uiso 1 1 calc R
H45B H 0.5272 1.1160 0.0142 0.139 Uiso 1 1 calc R
H45C H 0.5498 1.2028 0.0736 0.139 Uiso 1 1 calc R
C46 C 0.51894(16) 1.0777(9) 0.1502(5) 0.095(2) Uani 1 1 d U
H46A H 0.5155 0.9915 0.1186 0.142 Uiso 1 1 calc R
H46B H 0.5076 1.0767 0.1861 0.142 Uiso 1 1 calc R
H46C H 0.5378 1.0796 0.1782 0.142 Uiso 1 1 calc R
C47 C 0.42539(13) 1.3509(8) -0.3522(4) 0.0687(12) Uani 1 1 d U
C48 C 0.45223(16) 1.4158(9) -0.3453(4) 0.0890(19) Uani 1 1 d U
H48A H 0.4659 1.3566 -0.3119 0.133 Uiso 1 1 calc R
H48B H 0.4526 1.5124 -0.3240 0.133 Uiso 1 1 calc R
H48C H 0.4559 1.4213 -0.3956 0.133 Uiso 1 1 calc R
C49 C 0.42558(17) 1.2021(10) -0.3907(5) 0.1025(18) Uani 1 1 d U
H49A H 0.4387 1.1397 -0.3574 0.154 Uiso 1 1 calc R
H49B H 0.4304 1.2141 -0.4390 0.154 Uiso 1 1 calc R
H49C H 0.4078 1.1589 -0.3997 0.154 Uiso 1 1 calc R
C50 C 0.40481(18) 1.4360(12) -0.4083(5) 0.120(2) Uani 1 1 d U
H50A H 0.4106 1.4474 -0.4553 0.180 Uiso 1 1 calc R
H50B H 0.4028 1.5305 -0.3870 0.180 Uiso 1 1 calc R
H50C H 0.3877 1.3854 -0.4191 0.180 Uiso 1 1 calc R

loop_
_atom_site_aniso_label
_atom_site_aniso_U_11
_atom_site_aniso_U_22
_atom_site_aniso_U_33
_atom_site_aniso_U_23
_atom_site_aniso_U_13
_atom_site_aniso_U_12
Pt1 0.03839(13) 0.04210(14) 0.03887(13) -0.00588(8) 0.01653(9) -0.00527(8)
N2 0.0427(17) 0.0542(19) 0.0438(17) -0.0041(16) 0.0081(15) -0.0012(16)
N1 0.0371(15) 0.0459(16) 0.0376(15) -0.0036(14) 0.0158(14) -0.0035(14)
N3 0.0382(16) 0.0605(18) 0.0490(17) 0.0024(16) 0.0114(15) -0.0083(15)
C1 0.0445(18) 0.0469(19) 0.0385(17) -0.0061(16) 0.0173(16) -0.0042(16)
C2 0.054(2) 0.053(2) 0.048(2) -0.0023(19) 0.0200(18) -0.0032(19)
C3 0.064(2) 0.059(2) 0.049(2) 0.005(2) 0.020(2) -0.004(2)
C4 0.062(2) 0.060(3) 0.048(2) 0.005(2) 0.010(2) 0.002(2)
C5 0.051(2) 0.057(2) 0.046(2) 0.0017(18) 0.0114(18) -0.0025(19)
C6 0.0454(19) 0.0480(19) 0.0381(18) -0.0018(17) 0.0142(16) 0.0002(17)
C7 0.0424(18) 0.0491(19) 0.0384(17) -0.0017(16) 0.0149(16) -0.0022(16)
C8 0.0409(17) 0.0513(19) 0.0444(17) 0.0009(16) 0.0108(16) -0.0042(17)
C9 0.0390(18) 0.0475(19) 0.0414(18) -0.0029(17) 0.0125(16) -0.0065(17)
C10 0.0410(17) 0.0511(19) 0.0429(17) 0.0004(16) 0.0131(16) -0.0031(16)
C11 0.0367(17) 0.0475(19) 0.0407(17) -0.0034(16) 0.0102(16) -0.0047(16)
C12 0.0409(18) 0.0531(19) 0.0444(18) -0.0021(18) 0.0118(17) -0.0033(17)
C13 0.046(2) 0.060(2) 0.051(2) 0.0047(19) 0.0082(19) -0.0020(19)
C14 0.054(2) 0.069(3) 0.053(2) 0.010(2) 0.002(2) -0.001(2)
C15 0.047(2) 0.071(3) 0.056(2) -0.002(2) 0.003(2) -0.002(2)
C16 0.043(2) 0.064(2) 0.053(2) -0.0031(19) 0.0112(18) -0.0040(19)
C17 0.0386(18) 0.0516(19) 0.0415(17) -0.0015(16) 0.0135(16) -0.0058(16)
C18 0.0396(18) 0.0542(19) 0.0467(18) 0.0028(17) 0.0100(16) -0.0057(17)
C19 0.0387(17) 0.0567(19) 0.0480(18) 0.0014(17) 0.0110(16) -0.0023(17)
C20 0.0378(17) 0.0572(19) 0.0450(17) -0.0004(17) 0.0114(16) -0.0064(17)
C21 0.0419(18) 0.0559(19) 0.0506(18) 0.0018(17) 0.0135(17) -0.0049(17)
C22 0.0411(18) 0.0537(19) 0.0483(18) 0.0023(17) 0.0087(17) -0.0029(17)
C23 0.0380(18) 0.059(2) 0.0466(18) -0.0003(17) 0.0095(16) -0.0083(17)
C24 0.0436(19) 0.066(2) 0.0498(19) 0.0003(18) 0.0129(17) -0.0073(18)
C25 0.043(2) 0.067(2) 0.049(2) -0.0012(19) 0.0102(18) -0.0062(19)
C26 0.041(2) 0.065(2) 0.049(2) -0.009(2) 0.0103(19) -0.0060(19)
C27 0.0402(19) 0.065(2) 0.051(2) -0.0070(19) 0.0142(18) -0.0059(18)
C28 0.0407(18) 0.061(2) 0.0473(18) -0.0025(17) 0.0113(17) -0.0069(17)
C29 0.0403(18) 0.062(2) 0.0491(18) -0.0016(18) 0.0132(17) -0.0082(18)
C30 0.0409(18) 0.056(2) 0.0482(18) 0.0006(17) 0.0118(17) -0.0062(17)
C31 0.0449(19) 0.065(2) 0.0538(19) 0.0008(19) 0.0092(18) -0.0071(18)
C32 0.050(2) 0.062(2) 0.048(2) 0.0009(19) 0.0071(19) -0.0055(19)
C33 0.050(2) 0.060(2) 0.050(2) -0.004(2) 0.0129(19) -0.011(2)
C34 0.0438(19) 0.064(2) 0.0486(19) -0.0030(19) 0.0142(17) -0.0088(18)
C35 0.0441(15) 0.0546(18) 0.0475(17) -0.0043(16) 0.0206(14) -0.0091(16)
C36 0.050(2) 0.057(2) 0.053(2) -0.0054(18) 0.0164(18) -0.0071(18)
C37 0.049(2) 0.058(2) 0.052(2) -0.006(2) 0.0185(19) -0.013(2)
C38 0.050(2) 0.068(3) 0.062(2) -0.004(2) 0.017(2) -0.008(2)
C39 0.056(3) 0.076(3) 0.076(3) -0.006(3) 0.022(2) -0.006(3)
C40 0.063(3) 0.081(3) 0.074(3) -0.009(3) 0.028(3) -0.020(3)
C41 0.073(3) 0.073(3) 0.071(3) 0.006(3) 0.024(3) -0.020(3)
C42 0.059(2) 0.063(2) 0.065(2) -0.005(2) 0.020(2) -0.009(2)
C43 0.042(2) 0.076(3) 0.056(2) -0.011(2) 0.010(2) -0.006(2)
C44 0.059(4) 0.105(5) 0.091(4) -0.033(4) 0.002(3) -0.007(3)
C45 0.056(3) 0.136(5) 0.084(4) -0.005(4) 0.014(3) 0.006(4)
C46 0.074(4) 0.106(5) 0.094(4) 0.004(4) 0.000(4) 0.011(4)
C47 0.058(2) 0.095(2) 0.055(2) 0.0056(19) 0.018(2) -0.018(2)
C48 0.089(4) 0.113(4) 0.070(4) 0.001(3) 0.029(3) -0.027(4)
C49 0.104(2) 0.1015(19) 0.102(2) -0.0042(10) 0.0267(10) -0.0013(10)
C50 0.108(5) 0.162(5) 0.084(4) 0.042(4) 0.013(4) 0.012(4)

loop_
_atom_type_symbol
_atom_type_description
_atom_type_scat_dispersion_real
_atom_type_scat_dispersion_imag
_atom_type_scat_source
C C 0.0033 0.0016 'International Tables Vol C Tables 4.2.6.8 and 6.1.1.4'
H H 0.0000 0.0000 'International Tables Vol C Tables 4.2.6.8 and 6.1.1.4'
N N 0.0061 0.0033 'International Tables Vol C Tables 4.2.6.8 and 6.1.1.4'
Pt Pt -1.7033 8.3905 'International Tables Vol C Tables 4.2.6.8 and 6.1.1.4'

loop_
_geom_angle_atom_site_label_1
_geom_angle_atom_site_label_2
_geom_angle_atom_site_label_3
_geom_angle
C35 Pt1 N1 175.76(18)
C35 Pt1 C1 97.0(2)
N1 Pt1 C1 81.69(18)
C35 Pt1 N2 102.6(2)
N1 Pt1 N2 78.84(17)
C1 Pt1 N2 160.40(18)
C16 N2 C12 118.2(5)
C16 N2 Pt1 128.7(4)
C12 N2 Pt1 113.1(3)
C11 N1 C7 121.9(4)
C11 N1 Pt1 120.2(3)
C7 N1 Pt1 118.0(3)
C23 N3 C30 107.7(4)
C23 N3 C20 124.9(4)
C30 N3 C20 125.8(4)
C2 C1 C6 116.8(5)
C2 C1 Pt1 131.2(4)
C6 C1 Pt1 112.0(4)
C3 C2 C1 122.4(6)
C3 C2 H2A 118.8
C1 C2 H2A 118.8
C2 C3 C4 121.2(6)
C2 C3 H3A 119.4
C4 C3 H3A 119.4
C5 C4 C3 118.5(6)
C5 C4 H4A 120.8
C3 C4 H4A 120.8
C4 C5 C6 121.1(5)
C4 C5 H5A 119.4
C6 C5 H5A 119.4
C5 C6 C1 120.0(5)
C5 C6 C7 123.2(5)
C1 C6 C7 116.8(5)
N1 C7 C8 118.8(5)
N1 C7 C6 111.6(4)
C8 C7 C6 129.6(5)
C7 C8 C9 121.1(5)
C7 C8 H8A 119.4
C9 C8 H8A 119.4
C8 C9 C10 117.7(5)
C8 C9 C17 122.1(5)
C10 C9 C17 120.3(5)
C11 C10 C9 119.4(5)
C11 C10 H10A 120.3
C9 C10 H10A 120.3
N1 C11 C10 121.1(5)
N1 C11 C12 112.8(4)
C10 C11 C12 126.1(5)
C13 C12 N2 122.0(5)
C13 C12 C11 122.9(5)
N2 C12 C11 115.1(5)
C12 C13 C14 119.3(6)
C12 C13 H13A 120.4
C14 C13 H13A 120.4
C15 C14 C13 119.4(6)
C15 C14 H14A 120.3
C13 C14 H14A 120.3
C14 C15 C16 119.1(6)
C14 C15 H15A 120.5
C16 C15 H15A 120.5
N2 C16 C15 122.1(5)
N2 C16 H16A 119.0
C15 C16 H16A 119.0
C22 C17 C18 118.2(5)
C22 C17 C9 121.3(5)
C18 C17 C9 120.5(5)
C19 C18 C17 121.0(5)
C19 C18 H18A 119.5
C17 C18 H18A 119.5
C18 C19 C20 120.8(5)
C18 C19 H19A 119.6
C20 C19 H19A 119.6
C19 C20 C21 119.5(5)
C19 C20 N3 120.5(5)
C21 C20 N3 120.0(5)
C22 C21 C20 119.0(5)
C22 C21 H21A 120.5
C20 C21 H21A 120.5
C17 C22 C21 121.6(5)
C17 C22 H22A 119.2
C21 C22 H22A 119.2
C24 C23 N3 130.0(5)
C24 C23 C28 120.9(5)
N3 C23 C28 109.0(5)
C23 C24 C25 117.9(5)
C23 C24 H24A 121.0
C25 C24 H24A 121.0
C24 C25 C26 123.1(5)
C24 C25 H25A 118.4
C26 C25 H25A 118.4
C27 C26 C25 117.0(5)
C27 C26 C43 123.6(5)
C25 C26 C43 119.4(5)
C26 C27 C28 122.1(5)
C26 C27 H27A 118.9
C28 C27 H27A 118.9
C27 C28 C23 118.9(5)
C27 C28 C29 134.5(5)
C23 C28 C29 106.5(5)
C30 C29 C34 120.2(5)
C30 C29 C28 107.3(5)
C34 C29 C28 132.3(5)
C31 C30 C29 120.8(5)
C31 C30 N3 129.8(5)
C29 C30 N3 109.4(5)
C32 C31 C30 118.4(5)
C32 C31 H31A 120.8
C30 C31 H31A 120.8
C31 C32 C33 122.1(5)
C31 C32 H32A 119.0
C33 C32 H32A 119.0
C34 C33 C32 118.5(5)
C34 C33 C47 121.5(5)
C32 C33 C47 120.0(5)
C33 C34 C29 120.0(5)
C33 C34 H34A 120.0
C29 C34 H34A 120.0
C36 C35 Pt1 174.4(5)
C35 C36 C37 174.3(6)
C38 C37 C42 116.7(5)
C38 C37 C36 121.8(6)
C42 C37 C36 121.4(6)
C39 C38 C37 122.1(6)
C39 C38 H38A 119.0
C37 C38 H38A 119.0
C40 C39 C38 120.0(7)
C40 C39 H39A 120.0
C38 C39 H39A 120.0
C39 C40 C41 120.7(7)
C39 C40 H40A 119.6
C41 C40 H40A 119.6
C40 C41 C42 120.2(7)
C40 C41 H41A 119.9
C42 C41 H41A 119.9
C41 C42 C37 120.2(6)
C41 C42 H42A 119.9
C37 C42 H42A 119.9
C44 C43 C45 112.8(6)
C44 C43 C46 106.2(6)
C45 C43 C46 104.8(6)
C44 C43 C26 109.3(5)
C45 C43 C26 112.9(5)
C46 C43 C26 110.5(5)
C43 C44 H44A 109.5
C43 C44 H44B 109.5
H44A C44 H44B 109.5
C43 C44 H44C 109.5
H44A C44 H44C 109.5
H44B C44 H44C 109.5
C43 C45 H45A 109.5
C43 C45 H45B 109.5
H45A C45 H45B 109.5
C43 C45 H45C 109.5
H45A C45 H45C 109.5
H45B C45 H45C 109.5
C43 C46 H46A 109.5
C43 C46 H46B 109.5
H46A C46 H46B 109.5
C43 C46 H46C 109.5
H46A C46 H46C 109.5
H46B C46 H46C 109.5
C48 C47 C50 109.2(7)
C48 C47 C49 107.0(6)
C50 C47 C49 104.4(6)
C48 C47 C33 115.1(6)
C50 C47 C33 112.9(6)
C49 C47 C33 107.6(6)
C47 C48 H48A 109.5
C47 C48 H48B 109.5
H48A C48 H48B 109.5
C47 C48 H48C 109.5
H48A C48 H48C 109.5
H48B C48 H48C 109.5
C47 C49 H49A 109.5
C47 C49 H49B 109.5
H49A C49 H49B 109.5
C47 C49 H49C 109.5
H49A C49 H49C 109.5
H49B C49 H49C 109.5
C47 C50 H50A 109.5
C47 C50 H50B 109.5
H50A C50 H50B 109.5
C47 C50 H50C 109.5
H50A C50 H50C 109.5
H50B C50 H50C 109.5

loop_
_geom_bond_atom_site_label_1
_geom_bond_atom_site_label_2
_geom_bond_distance
Pt1 C35 1.986(5)
Pt1 N1 1.991(4)
Pt1 C1 2.016(5)
Pt1 N2 2.111(4)
N2 C16 1.342(6)
N2 C12 1.379(7)
N1 C11 1.339(6)
N1 C7 1.374(6)
N3 C23 1.406(6)
N3 C30 1.408(6)
N3 C20 1.422(6)
C1 C2 1.389(7)
C1 C6 1.430(7)
C2 C3 1.351(8)
C2 H2A 0.9300
C3 C4 1.396(9)
C3 H3A 0.9300
C4 C5 1.376(8)
C4 H4A 0.9300
C5 C6 1.392(7)
C5 H5A 0.9300
C6 C7 1.472(7)
C7 C8 1.374(7)
C8 C9 1.407(7)
C8 H8A 0.9300
C9 C10 1.414(7)
C9 C17 1.486(7)
C10 C11 1.376(7)
C10 H10A 0.9300
C11 C12 1.503(7)
C12 C13 1.375(8)
C13 C14 1.385(8)
C13 H13A 0.9300
C14 C15 1.381(9)
C14 H14A 0.9300
C15 C16 1.398(8)
C15 H15A 0.9300
C16 H16A 0.9300
C17 C22 1.390(7)
C17 C18 1.397(7)
C18 C19 1.380(7)
C18 H18A 0.9300
C19 C20 1.382(8)
C19 H19A 0.9300
C20 C21 1.409(7)
C21 C22 1.397(7)
C21 H21A 0.9300
C22 H22A 0.9300
C23 C24 1.375(7)
C23 C28 1.408(7)
C24 C25 1.389(7)
C24 H24A 0.9300
C25 C26 1.407(7)
C25 H25A 0.9300
C26 C27 1.367(7)
C26 C43 1.552(7)
C27 C28 1.392(7)
C27 H27A 0.9300
C28 C29 1.457(7)
C29 C30 1.390(7)
C29 C34 1.411(7)
C30 C31 1.387(7)
C31 C32 1.386(7)
C31 H31A 0.9300
C32 C33 1.418(7)
C32 H32A 0.9300
C33 C34 1.375(7)
C33 C47 1.536(8)
C34 H34A 0.9300
C35 C36 1.194(7)
C36 C37 1.450(7)
C37 C38 1.390(8)
C37 C42 1.402(8)
C38 C39 1.377(8)
C38 H38A 0.9300
C39 C40 1.345(9)
C39 H39A 0.9300
C40 C41 1.365(10)
C40 H40A 0.9300
C41 C42 1.395(9)
C41 H41A 0.9300
C42 H42A 0.9300
C43 C44 1.501(8)
C43 C45 1.514(8)
C43 C46 1.547(10)
C44 H44A 0.9600
C44 H44B 0.9600
C44 H44C 0.9600
C45 H45A 0.9600
C45 H45B 0.9600
C45 H45C 0.9600
C46 H46A 0.9600
C46 H46B 0.9600
C46 H46C 0.9600
C47 C48 1.459(9)
C47 C50 1.475(10)
C47 C49 1.525(10)
C48 H48A 0.9600
C48 H48B 0.9600
C48 H48C 0.9600
C49 H49A 0.9600
C49 H49B 0.9600
C49 H49C 0.9600
C50 H50A 0.9600
C50 H50B 0.9600
C50 H50C 0.9600
